data_8105955
loop_
_publ_author_name
'Lo, Kong Mun'
'Lee, See Mun'
'Heard, Peter J.'
'Tiekink, Edward R.T.'

_publ_section_title
;
 Crystal structure of hexacarbonyl-bis(\m2-di-n-propyldithiocarbamato-\k3
 S,S&#x2032;:S;\k3 S:S:S&#x2032;)-di-rhenium(I), C20H28N2O6Re2S4
;
_journal_issue 5
_journal_name_full 'Zeitschrift f\"ur Kristallographie - New Crystal Structures'
_journal_page_first 1125
_journal_page_last 1127
_journal_paper_doi 10.1515/ncrs-2019-0494
_journal_volume 234
_journal_year 2019
_chemical_formula_moiety 'C20 H28 N2 O6 Re2 S4'
_chemical_formula_sum 'C20 H28 N2 O6 Re2 S4'
_chemical_formula_weight 893.08
_space_group_crystal_system monoclinic
_space_group_IT_number 15
_space_group_name_Hall '-C 2yc'
_space_group_name_H-M_alt 'C 1 2/c 1'
_atom_sites_solution_hydrogens geom
_atom_sites_solution_primary direct
_atom_sites_solution_secondary difmap
_audit_creation_method SHELXL-2018/3
_cell_angle_alpha 90
_cell_angle_beta 103.934(2)
_cell_angle_gamma 90
_cell_formula_units_Z 4
_cell_length_a 17.9296(4)
_cell_length_b 9.60120(10)
_cell_length_c 16.1859(3)
_cell_measurement_reflns_used 20079
_cell_measurement_temperature 100(2)
_cell_measurement_theta_max 75.9050
_cell_measurement_theta_min 5.0630
_cell_volume 2704.34(9)
_computing_cell_refinement 'CrysAlisPro [1]'
_computing_data_collection 'CrysAlisPro [1]'
_computing_data_reduction 'CrysAlisPro [1]'
_computing_molecular_graphics 'ORTEP-3 for Windows [4]'
_computing_publication_material 'SHELXL-2018/3 [3]'
_computing_structure_refinement 'SHELXL-2018/3 [3]'
_computing_structure_solution 'SHELXT 2014/5 [2]'
_diffrn_ambient_temperature 100(2)
_diffrn_detector_area_resol_mean 5.2558
_diffrn_measured_fraction_theta_full 1.000
_diffrn_measured_fraction_theta_max 1.000
_diffrn_measurement_device_type 'XtaLAB Synergy, Dualflex, AtlasS2'
_diffrn_measurement_method '\w scans'
_diffrn_radiation_type CuK\a
_diffrn_radiation_wavelength 1.54184
_diffrn_reflns_av_R_equivalents 0.0463
_diffrn_reflns_av_unetI/netI 0.0157
_diffrn_reflns_Laue_measured_fraction_full 1.000
_diffrn_reflns_Laue_measured_fraction_max 1.000
_diffrn_reflns_limit_h_max 21
_diffrn_reflns_limit_h_min -21
_diffrn_reflns_limit_k_max 11
_diffrn_reflns_limit_k_min -11
_diffrn_reflns_limit_l_max 19
_diffrn_reflns_limit_l_min -19
_diffrn_reflns_number 31700
_diffrn_reflns_point_group_measured_fraction_full 1.000
_diffrn_reflns_point_group_measured_fraction_max 1.000
_diffrn_reflns_theta_full 67.072
_diffrn_reflns_theta_max 67.072
_diffrn_reflns_theta_min 5.083
_diffrn_source 'micro-focus sealed X-ray tube'
_exptl_absorpt_coefficient_mu 20.451
_exptl_absorpt_correction_T_max 1.000
_exptl_absorpt_correction_T_min 0.920
_exptl_absorpt_correction_type gaussian
_exptl_absorpt_process_details 'CrysAlisPro [1]'
_exptl_crystal_colour light-brown
_exptl_crystal_density_diffrn 2.194
_exptl_crystal_description prism
_exptl_crystal_F_000 1696
_exptl_crystal_size_max 0.089
_exptl_crystal_size_mid 0.071
_exptl_crystal_size_min 0.035
_refine_diff_density_max 1.974
_refine_diff_density_min -2.043
_refine_diff_density_rms 0.163
_refine_ls_extinction_coef .
_refine_ls_extinction_method none
_refine_ls_goodness_of_fit_ref 1.072
_refine_ls_hydrogen_treatment constr
_refine_ls_matrix_type full
_refine_ls_number_parameters 156
_refine_ls_number_reflns 2420
_refine_ls_number_restraints 0
_refine_ls_restrained_S_all 1.072
_refine_ls_R_factor_all 0.0337
_refine_ls_R_factor_gt 0.0336
_refine_ls_shift/su_max 0.002
_refine_ls_shift/su_mean 0.000
_refine_ls_structure_factor_coef Fsqd
_refine_ls_weighting_details 'w=1/[\s^2^(Fo^2^)+(0.0464P)^2^+53.0249P] where P=(Fo^2^+2Fc^2^)/3'
_refine_ls_weighting_scheme calc
_refine_ls_wR_factor_gt 0.0901
_refine_ls_wR_factor_ref 0.0902
_reflns_Friedel_coverage 0.000
_reflns_Friedel_fraction_full .
_reflns_Friedel_fraction_max .
_reflns_number_gt 2402
_reflns_number_total 2420
_reflns_threshold_expression 'I > 2\s(I)'
_cod_data_source_file suppl_ncrs-2019-0494_suppl.cif
_cod_data_source_block shelx
_cod_original_sg_symbol_H-M 'C 2/c'
_cod_database_code 8105955
_shelx_shelxl_version_number 2018/3
_shelx_space_group_comment
;
The symmetry employed for this shelxl refinement is uniquely defined
by the following loop, which should always be used as a source of
symmetry information in preference to the above space-group names.
They are only intended as comments.
;
_shelx_estimated_absorpt_t_min 0.263
_shelx_estimated_absorpt_t_max 0.535

loop_
_space_group_symop_operation_xyz
'x, y, z'
'-x, y, -z+1/2'
'x+1/2, y+1/2, z'
'-x+1/2, y+1/2, -z+1/2'
'-x, -y, -z'
'x, -y, z-1/2'
'-x+1/2, -y+1/2, -z'
'x+1/2, -y+1/2, z-1/2'

loop_
_atom_site_label
_atom_site_type_symbol
_atom_site_fract_x
_atom_site_fract_y
_atom_site_fract_z
_atom_site_U_iso_or_equiv
_atom_site_adp_type
_atom_site_occupancy
_atom_site_site_symmetry_order
_atom_site_calc_flag
_atom_site_refinement_flags_posn
_atom_site_refinement_flags_adp
_atom_site_refinement_flags_occupancy
_atom_site_disorder_assembly
_atom_site_disorder_group
Re Re 0.50575(2) 0.18792(3) 0.13502(2) 0.02114(13) Uani 1 1 d . . . . .
S1 S 0.54197(9) 0.43843(17) 0.15283(11) 0.0274(3) Uani 1 1 d . . . . .
S2 S 0.59562(8) 0.22353(16) 0.27875(10) 0.0211(3) Uani 1 1 d . . . . .
O1 O 0.6337(3) 0.1362(6) 0.0427(3) 0.0338(11) Uani 1 1 d . . . . .
O2 O 0.4825(3) -0.1287(5) 0.1425(3) 0.0353(11) Uani 1 1 d . . . . .
O3 O 0.3869(3) 0.1967(6) -0.0367(3) 0.0417(14) Uani 1 1 d . . . . .
N1 N 0.6350(3) 0.4966(6) 0.3056(4) 0.0308(13) Uani 1 1 d . . . . .
C1 C 0.5970(4) 0.4037(7) 0.2538(4) 0.0268(14) Uani 1 1 d . . . . .
C2 C 0.6847(4) 0.4637(8) 0.3886(5) 0.0337(16) Uani 1 1 d . . . . .
H2A H 0.737041 0.498279 0.390171 0.040 Uiso 1 1 calc R U . . .
H2B H 0.687814 0.361175 0.394820 0.040 Uiso 1 1 calc R U . . .
C3 C 0.6596(5) 0.5234(11) 0.4635(6) 0.053(2) Uani 1 1 d . . . . .
H3A H 0.654213 0.625675 0.456992 0.063 Uiso 1 1 calc R U . . .
H3B H 0.608815 0.484558 0.465054 0.063 Uiso 1 1 calc R U . . .
C4 C 0.7171(5) 0.4901(14) 0.5462(6) 0.066(3) Uani 1 1 d . . . . .
H4A H 0.767752 0.525795 0.544055 0.099 Uiso 1 1 calc R U . . .
H4B H 0.719949 0.388918 0.554583 0.099 Uiso 1 1 calc R U . . .
H4C H 0.700686 0.533870 0.593645 0.099 Uiso 1 1 calc R U . . .
C5 C 0.6282(4) 0.6459(8) 0.2820(6) 0.0392(19) Uani 1 1 d . . . . .
H5A H 0.590901 0.654918 0.226209 0.047 Uiso 1 1 calc R U . . .
H5B H 0.606751 0.696256 0.324433 0.047 Uiso 1 1 calc R U . . .
C6 C 0.7005(5) 0.7149(8) 0.2765(6) 0.044(2) Uani 1 1 d . . . . .
H6A H 0.722902 0.665525 0.234553 0.052 Uiso 1 1 calc R U . . .
H6B H 0.737793 0.710208 0.332566 0.052 Uiso 1 1 calc R U . . .
C7 C 0.6861(5) 0.8661(8) 0.2501(5) 0.0375(17) Uani 1 1 d . . . . .
H7A H 0.654287 0.870488 0.191693 0.056 Uiso 1 1 calc R U . . .
H7B H 0.735312 0.912592 0.252843 0.056 Uiso 1 1 calc R U . . .
H7C H 0.659484 0.912759 0.288556 0.056 Uiso 1 1 calc R U . . .
C8 C 0.5850(4) 0.1559(7) 0.0780(4) 0.0266(14) Uani 1 1 d . . . . .
C9 C 0.4904(4) -0.0111(7) 0.1402(4) 0.0249(13) Uani 1 1 d . . . . .
C10 C 0.4312(4) 0.1938(7) 0.0269(4) 0.0272(15) Uani 1 1 d . . . . .

loop_
_atom_site_aniso_label
_atom_site_aniso_U_11
_atom_site_aniso_U_22
_atom_site_aniso_U_33
_atom_site_aniso_U_23
_atom_site_aniso_U_13
_atom_site_aniso_U_12
Re 0.01998(18) 0.02212(19) 0.02240(19) 0.00097(10) 0.00720(12) 0.00056(10)
S1 0.0204(7) 0.0233(8) 0.0400(9) 0.0046(7) 0.0100(6) 0.0009(6)
S2 0.0193(7) 0.0190(7) 0.0266(8) -0.0005(6) 0.0086(6) -0.0002(6)
O1 0.025(2) 0.041(3) 0.040(3) 0.001(2) 0.017(2) 0.004(2)
O2 0.044(3) 0.024(3) 0.040(3) -0.004(2) 0.013(2) -0.002(2)
O3 0.036(3) 0.057(4) 0.029(3) -0.004(2) 0.002(2) 0.014(2)
N1 0.024(3) 0.019(3) 0.046(4) -0.006(2) 0.001(2) -0.001(2)
C1 0.022(3) 0.026(3) 0.036(4) 0.005(3) 0.014(3) 0.002(3)
C2 0.019(3) 0.041(4) 0.043(4) -0.017(3) 0.011(3) -0.009(3)
C3 0.038(4) 0.062(6) 0.064(6) -0.033(5) 0.023(4) -0.016(4)
C4 0.044(5) 0.110(9) 0.047(5) -0.037(6) 0.020(4) -0.036(6)
C5 0.017(3) 0.022(3) 0.078(6) -0.002(4) 0.011(3) 0.001(3)
C6 0.033(4) 0.033(4) 0.072(6) 0.015(4) 0.027(4) 0.008(3)
C7 0.039(4) 0.036(4) 0.038(4) 0.004(3) 0.009(3) -0.001(3)
C8 0.028(3) 0.024(3) 0.027(3) 0.003(3) 0.005(3) -0.001(3)
C9 0.029(3) 0.028(4) 0.019(3) 0.002(2) 0.007(2) -0.008(3)
C10 0.025(3) 0.033(4) 0.024(3) 0.000(3) 0.006(3) 0.002(3)

loop_
_atom_type_symbol
_atom_type_description
_atom_type_scat_dispersion_real
_atom_type_scat_dispersion_imag
_atom_type_scat_source
C C 0.0181 0.0091 'International Tables Vol C Tables 4.2.6.8 and 6.1.1.4'
H H 0.0000 0.0000 'International Tables Vol C Tables 4.2.6.8 and 6.1.1.4'
N N 0.0311 0.0180 'International Tables Vol C Tables 4.2.6.8 and 6.1.1.4'
O O 0.0492 0.0322 'International Tables Vol C Tables 4.2.6.8 and 6.1.1.4'
Re Re -5.2083 5.8923 'International Tables Vol C Tables 4.2.6.8 and 6.1.1.4'
S S 0.3331 0.5567 'International Tables Vol C Tables 4.2.6.8 and 6.1.1.4'

loop_
_geom_angle_atom_site_label_1
_geom_angle_atom_site_label_2
_geom_angle_atom_site_label_3
_geom_angle
_geom_angle_site_symmetry_1
_geom_angle_site_symmetry_3
C8 Re C10 90.0(3) . .
C8 Re C9 89.5(3) . .
C10 Re C9 89.6(3) . .
C8 Re S1 90.4(2) . .
C10 Re S1 100.4(2) . .
C9 Re S1 169.95(19) . .
C8 Re S2 94.8(2) . .
C10 Re S2 169.9(2) . .
C9 Re S2 99.23(19) . .
S1 Re S2 70.75(5) . .
C8 Re S2 176.1(2) . 2_655
C10 Re S2 93.6(2) . 2_655
C9 Re S2 88.9(2) . 2_655
S1 Re S2 90.43(5) . 2_655
S2 Re S2 81.88(5) . 2_655
C1 S1 Re 89.8(2) . .
C1 S2 Re 87.9(2) . .
C1 S2 Re 107.6(2) . 2_655
Re S2 Re 96.03(5) . 2_655
C1 N1 C2 123.8(6) . .
C1 N1 C5 120.0(6) . .
C2 N1 C5 116.2(6) . .
N1 C1 S1 124.8(5) . .
N1 C1 S2 123.7(5) . .
S1 C1 S2 111.5(4) . .
N1 C2 C3 115.2(7) . .
N1 C2 H2A 108.5 . .
C3 C2 H2A 108.5 . .
N1 C2 H2B 108.5 . .
C3 C2 H2B 108.5 . .
H2A C2 H2B 107.5 . .
C4 C3 C2 111.1(8) . .
C4 C3 H3A 109.4 . .
C2 C3 H3A 109.4 . .
C4 C3 H3B 109.4 . .
C2 C3 H3B 109.4 . .
H3A C3 H3B 108.0 . .
C3 C4 H4A 109.5 . .
C3 C4 H4B 109.5 . .
H4A C4 H4B 109.5 . .
C3 C4 H4C 109.5 . .
H4A C4 H4C 109.5 . .
H4B C4 H4C 109.5 . .
C6 C5 N1 115.5(6) . .
C6 C5 H5A 108.4 . .
N1 C5 H5A 108.4 . .
C6 C5 H5B 108.4 . .
N1 C5 H5B 108.4 . .
H5A C5 H5B 107.5 . .
C5 C6 C7 110.8(6) . .
C5 C6 H6A 109.5 . .
C7 C6 H6A 109.5 . .
C5 C6 H6B 109.5 . .
C7 C6 H6B 109.5 . .
H6A C6 H6B 108.1 . .
C6 C7 H7A 109.5 . .
C6 C7 H7B 109.5 . .
H7A C7 H7B 109.5 . .
C6 C7 H7C 109.5 . .
H7A C7 H7C 109.5 . .
H7B C7 H7C 109.5 . .
O1 C8 Re 179.9(7) . .
O2 C9 Re 178.7(6) . .
O3 C10 Re 179.5(7) . .

loop_
_geom_bond_atom_site_label_1
_geom_bond_atom_site_label_2
_geom_bond_distance
_geom_bond_site_symmetry_2
Re C8 1.897(7) .
Re C10 1.930(7) .
Re C9 1.935(7) .
Re S1 2.4898(16) .
Re S2 2.5140(15) .
Re S2 2.5671(15) 2_655
S1 C1 1.725(7) .
S2 C1 1.778(7) .
O1 C8 1.168(8) .
O2 C9 1.140(8) .
O3 C10 1.139(9) .
N1 C1 1.300(9) .
N1 C2 1.456(10) .
N1 C5 1.481(9) .
C2 C3 1.505(10) .
C2 H2A 0.9900 .
C2 H2B 0.9900 .
C3 C4 1.514(15) .
C3 H3A 0.9900 .
C3 H3B 0.9900 .
C4 H4A 0.9800 .
C4 H4B 0.9800 .
C4 H4C 0.9800 .
C5 C6 1.477(10) .
C5 H5A 0.9900 .
C5 H5B 0.9900 .
C6 C7 1.517(11) .
C6 H6A 0.9900 .
C6 H6B 0.9900 .
C7 H7A 0.9800 .
C7 H7B 0.9800 .
C7 H7C 0.9800 .

loop_
_geom_torsion_atom_site_label_1
_geom_torsion_atom_site_label_2
_geom_torsion_atom_site_label_3
_geom_torsion_atom_site_label_4
_geom_torsion
_geom_torsion_site_symmetry_1
_geom_torsion_site_symmetry_2
_geom_torsion_site_symmetry_3
_geom_torsion_site_symmetry_4
C2 N1 C1 S1 -176.2(5) . . . .
C5 N1 C1 S1 4.8(10) . . . .
C2 N1 C1 S2 3.5(10) . . . .
C5 N1 C1 S2 -175.4(5) . . . .
Re S1 C1 N1 -178.6(6) . . . .
Re S1 C1 S2 1.6(3) . . . .
Re S2 C1 N1 178.6(6) . . . .
Re S2 C1 N1 83.0(6) 2_655 . . .
Re S2 C1 S1 -1.6(3) . . . .
Re S2 C1 S1 -97.2(3) 2_655 . . .
C1 N1 C2 C3 -116.2(8) . . . .
C5 N1 C2 C3 62.8(9) . . . .
N1 C2 C3 C4 -176.9(7) . . . .
C1 N1 C5 C6 -119.6(9) . . . .
C2 N1 C5 C6 61.4(10) . . . .
N1 C5 C6 C7 178.7(7) . . . .
